data_4076966
loop_
_publ_author_name
'Aneetha, Halikhedkar'
'Jim\'enez-Tenorio, Manuel'
'Puerta, M. Carmen'
'Valerga, Pedro'
'Sapunov, Valentin N.'
'Schmid, Roland'
'Kirchner, Karl'
'Mereiter, Kurt'

_publ_section_title
;
 Coordinatively Unsaturated Ruthenium Phosphine Half-Sandwich
 Complexes:&#x00A0; Correlations to Structure and Reactivity
;
_journal_issue 24
_journal_name_full Organometallics
_journal_page_first 5334
_journal_paper_doi 10.1021/om020359r
_journal_volume 21
_journal_year 2002
_chemical_formula_moiety 'C34 H55 P2 Ru 1+,  C32 H12 B F24 1-'
_chemical_formula_sum 'C66 H67 B F24 P2 Ru'
_chemical_formula_weight 1490.02
_chemical_name_common '[Cp*Ru(H)2(PPh(iPr)2)2][BAr'4] - compound no. 9'
_chemical_name_systematic
; 
 ? 
;
_space_group_IT_number 14
_symmetry_cell_setting monoclinic
_symmetry_space_group_name_Hall '-P 2yn'
_symmetry_space_group_name_H-M 'P 1 21/n 1'
_atom_sites_solution_hydrogens geom
_atom_sites_solution_primary direct
_atom_sites_solution_secondary difmap
_audit_creation_method SHELXL-97
_cell_angle_alpha 90.00
_cell_angle_beta 99.14(1)
_cell_angle_gamma 90.00
_cell_formula_units_Z 4
_cell_length_a 12.284(3)
_cell_length_b 15.105(4)
_cell_length_c 36.404(9)
_cell_measurement_reflns_used 1010
_cell_measurement_temperature 173(2)
_cell_measurement_theta_max 29.7
_cell_measurement_theta_min 2.3
_cell_volume 6669(3)
_computing_cell_refinement 'Bruker SAINT'
_computing_data_collection 'Bruker SMART'
_computing_data_reduction 'Bruker SAINT, SADABS, XPREP'
_computing_molecular_graphics 'Bruker SHELXTL'
_computing_publication_material 'Bruker SHELXTL'
_computing_structure_refinement 'SHELXL-97 (Sheldrick, 1997)'
_computing_structure_solution 'SHELXS-97 (Sheldrick, 1990)'
_diffrn_ambient_temperature 173(2)
_diffrn_measured_fraction_theta_full 0.980
_diffrn_measured_fraction_theta_max 0.980
_diffrn_measurement_device_type 'BRUKER SMART 3-circle with CCD area detector'
_diffrn_measurement_method 'omega scans'
_diffrn_radiation_monochromator graphite
_diffrn_radiation_source 'fine-focus sealed tube'
_diffrn_radiation_type MoK\a
_diffrn_radiation_wavelength 0.71073
_diffrn_reflns_av_R_equivalents 0.0265
_diffrn_reflns_av_sigmaI/netI 0.0223
_diffrn_reflns_limit_h_max 17
_diffrn_reflns_limit_h_min -17
_diffrn_reflns_limit_k_max 21
_diffrn_reflns_limit_k_min -21
_diffrn_reflns_limit_l_max 51
_diffrn_reflns_limit_l_min -51
_diffrn_reflns_number 93030
_diffrn_reflns_theta_full 30.00
_diffrn_reflns_theta_max 30.00
_diffrn_reflns_theta_min 2.15
_exptl_absorpt_coefficient_mu 0.390
_exptl_absorpt_correction_T_max 1.00
_exptl_absorpt_correction_T_min 0.92
_exptl_absorpt_correction_type 'Semi-empirical from equivalents with SADABS'
_exptl_crystal_colour colorless
_exptl_crystal_density_diffrn 1.484
_exptl_crystal_density_method 'not measured'
_exptl_crystal_description prism
_exptl_crystal_F_000 3032
_exptl_crystal_size_max 0.72
_exptl_crystal_size_mid 0.40
_exptl_crystal_size_min 0.40
_refine_diff_density_max 0.668
_refine_diff_density_min -0.601
_refine_diff_density_rms 0.064
_refine_ls_extinction_method none
_refine_ls_goodness_of_fit_ref 1.056
_refine_ls_hydrogen_treatment mixed
_refine_ls_matrix_type full
_refine_ls_number_parameters 926
_refine_ls_number_reflns 19071
_refine_ls_number_restraints 210
_refine_ls_restrained_S_all 1.067
_refine_ls_R_factor_all 0.0573
_refine_ls_R_factor_gt 0.0445
_refine_ls_shift/su_max 0.002
_refine_ls_shift/su_mean 0.000
_refine_ls_structure_factor_coef Fsqd
_refine_ls_weighting_details 'calc w=1/[\s^2^(Fo^2^)+(0.0433P)^2^+6.5241P] where P=(Fo^2^+2Fc^2^)/3'
_refine_ls_weighting_scheme calc
_refine_ls_wR_factor_gt 0.1029
_refine_ls_wR_factor_ref 0.1105
_reflns_number_gt 15788
_reflns_number_total 19071
_reflns_threshold_expression >2sigma(I)
_cod_data_source_file om020359r.cif
_cod_data_source_block 663pvyfr
_cod_depositor_comments
;
The following automatic conversions were performed:

'_symmetry_cell_setting' value 'Monoclinic' changed to 'monoclinic'
according to /home/saulius/struct/CIF-dictionaries/cif_core.dic
dictionary named 'cif_core.dic' version 2.4.1 from 2010-06-29.

Automatic conversion script
Id: cif_fix_values 1715 2011-07-08 13:25:40Z adriana 
;
_cod_original_sg_symbol_H-M P2(1)/n
_cod_database_code 4076966

loop_
_symmetry_equiv_pos_as_xyz
'x, y, z'
'-x+1/2, y+1/2, -z+1/2'
'-x, -y, -z'
'x-1/2, -y-1/2, z-1/2'

loop_
_atom_site_label
_atom_site_type_symbol
_atom_site_fract_x
_atom_site_fract_y
_atom_site_fract_z
_atom_site_U_iso_or_equiv
_atom_site_adp_type
_atom_site_occupancy
_atom_site_symmetry_multiplicity
_atom_site_calc_flag
_atom_site_refinement_flags
Ru Ru 0.882385(13) 0.383946(10) 0.366755(4) 0.02602(5) Uani 1 1 d .
H1RU H 0.889(3) 0.452(2) 0.3970(9) 0.069(10) Uiso 1 1 d .
H2RU H 0.976(3) 0.363(2) 0.3448(9) 0.056(9) Uiso 1 1 d .
P1 P 1.02811(4) 0.33944(3) 0.412683(13) 0.02486(10) Uani 1 1 d .
P2 P 0.93282(5) 0.51814(3) 0.341360(15) 0.03246(12) Uani 1 1 d .
C1 C 0.70558(19) 0.35614(17) 0.37779(8) 0.0438(6) Uani 1 1 d .
C2 C 0.76747(18) 0.27614(15) 0.38308(7) 0.0352(5) Uani 1 1 d .
C3 C 0.80148(18) 0.25360(14) 0.34875(7) 0.0340(4) Uani 1 1 d .
C4 C 0.7587(2) 0.31908(15) 0.32200(7) 0.0404(5) Uani 1 1 d .
C5 C 0.6985(2) 0.38121(15) 0.33993(8) 0.0459(6) Uani 1 1 d .
C6 C 0.6412(3) 0.3973(2) 0.40516(12) 0.0709(10) Uani 1 1 d .
H6A H 0.5680 0.3700 0.4026 0.106 Uiso 1 1 calc R
H6B H 0.6334 0.4610 0.4003 0.106 Uiso 1 1 calc R
H6C H 0.6803 0.3878 0.4305 0.106 Uiso 1 1 calc R
C7 C 0.7714(2) 0.2147(2) 0.41558(8) 0.0540(7) Uani 1 1 d .
H7A H 0.7050 0.1777 0.4122 0.081 Uiso 1 1 calc R
H7B H 0.7749 0.2493 0.4385 0.081 Uiso 1 1 calc R
H7C H 0.8368 0.1769 0.4173 0.081 Uiso 1 1 calc R
C8 C 0.8491(2) 0.16598(15) 0.33983(8) 0.0457(6) Uani 1 1 d .
H8A H 0.7892 0.1233 0.3328 0.069 Uiso 1 1 calc R
H8B H 0.8986 0.1441 0.3617 0.069 Uiso 1 1 calc R
H8C H 0.8903 0.1733 0.3191 0.069 Uiso 1 1 calc R
C9 C 0.7522(3) 0.3099(2) 0.28082(8) 0.0655(9) Uani 1 1 d .
H9A H 0.6854 0.2769 0.2707 0.098 Uiso 1 1 calc R
H9B H 0.8171 0.2779 0.2754 0.098 Uiso 1 1 calc R
H9C H 0.7497 0.3687 0.2694 0.098 Uiso 1 1 calc R
C10 C 0.6150(3) 0.4444(2) 0.31925(12) 0.0770(12) Uani 1 1 d .
H10A H 0.5441 0.4141 0.3126 0.115 Uiso 1 1 calc R
H10B H 0.6408 0.4648 0.2966 0.115 Uiso 1 1 calc R
H10C H 0.6061 0.4954 0.3352 0.115 Uiso 1 1 calc R
C11 C 1.07445(17) 0.22752(13) 0.40303(6) 0.0284(4) Uani 1 1 d .
C12 C 1.11535(18) 0.21336(14) 0.36988(6) 0.0327(4) Uani 1 1 d .
H12 H 1.1171 0.2612 0.3530 0.039 Uiso 1 1 calc R
C13 C 1.15356(19) 0.13094(16) 0.36100(7) 0.0385(5) Uani 1 1 d .
H13 H 1.1809 0.1225 0.3383 0.046 Uiso 1 1 calc R
C14 C 1.1516(2) 0.06069(16) 0.38559(7) 0.0425(5) Uani 1 1 d .
H14 H 1.1775 0.0040 0.3797 0.051 Uiso 1 1 calc R
C15 C 1.1120(2) 0.07334(15) 0.41851(7) 0.0422(5) Uani 1 1 d .
H15 H 1.1111 0.0253 0.4353 0.051 Uiso 1 1 calc R
C16 C 1.07314(19) 0.15624(14) 0.42736(6) 0.0342(4) Uani 1 1 d .
H16 H 1.0456 0.1642 0.4501 0.041 Uiso 1 1 calc R
C17 C 0.9934(2) 0.33178(15) 0.46058(6) 0.0347(4) Uani 1 1 d .
H17 H 0.9463 0.2778 0.4607 0.042 Uiso 1 1 calc R
C18 C 0.9227(2) 0.40948(18) 0.47022(7) 0.0450(6) Uani 1 1 d .
H18A H 0.9069 0.4021 0.4956 0.068 Uiso 1 1 calc R
H18B H 0.8533 0.4109 0.4527 0.068 Uiso 1 1 calc R
H18C H 0.9627 0.4651 0.4685 0.068 Uiso 1 1 calc R
C19 C 1.0914(2) 0.31827(19) 0.49186(6) 0.0473(6) Uani 1 1 d .
H19A H 1.0648 0.3151 0.5158 0.071 Uiso 1 1 calc R
H19B H 1.1427 0.3680 0.4921 0.071 Uiso 1 1 calc R
H19C H 1.1294 0.2630 0.4876 0.071 Uiso 1 1 calc R
C20 C 1.16007(18) 0.40179(14) 0.41609(6) 0.0324(4) Uani 1 1 d .
H20 H 1.1689 0.4140 0.3897 0.039 Uiso 1 1 calc R
C21 C 1.1556(2) 0.49307(16) 0.43378(7) 0.0424(5) Uani 1 1 d .
H21A H 1.2271 0.5225 0.4348 0.064 Uiso 1 1 calc R
H21B H 1.1386 0.4866 0.4590 0.064 Uiso 1 1 calc R
H21C H 1.0982 0.5287 0.4188 0.064 Uiso 1 1 calc R
C22 C 1.2657(2) 0.35308(18) 0.43282(8) 0.0469(6) Uani 1 1 d .
H22A H 1.3291 0.3926 0.4331 0.070 Uiso 1 1 calc R
H22B H 1.2751 0.3007 0.4178 0.070 Uiso 1 1 calc R
H22C H 1.2605 0.3348 0.4583 0.070 Uiso 1 1 calc R
C23 C 1.0798(2) 0.54597(15) 0.34280(6) 0.0373(5) Uani 1 1 d .
C24 C 1.1524(2) 0.48233(17) 0.33287(7) 0.0436(5) Uani 1 1 d .
H24 H 1.1254 0.4248 0.3260 0.052 Uiso 1 1 calc R
C25 C 1.2632(3) 0.5013(2) 0.33284(8) 0.0569(7) Uani 1 1 d .
H25 H 1.3110 0.4568 0.3261 0.068 Uiso 1 1 calc R
C26 C 1.3038(3) 0.5850(2) 0.34260(9) 0.0647(9) Uani 1 1 d .
H26 H 1.3798 0.5978 0.3431 0.078 Uiso 1 1 calc R
C27 C 1.2339(3) 0.6493(2) 0.35150(9) 0.0596(8) Uani 1 1 d .
H27 H 1.2613 0.7071 0.3577 0.072 Uiso 1 1 calc R
C28 C 1.1226(3) 0.63072(17) 0.35163(8) 0.0483(6) Uani 1 1 d .
H28 H 1.0752 0.6762 0.3578 0.058 Uiso 1 1 calc R
C29 C 0.8765(2) 0.62145(15) 0.35938(7) 0.0427(5) Uani 1 1 d .
H29 H 0.9033 0.6722 0.3456 0.051 Uiso 1 1 calc R
C30 C 0.9139(3) 0.63854(17) 0.40084(8) 0.0493(6) Uani 1 1 d .
H30A H 0.8810 0.6937 0.4080 0.074 Uiso 1 1 calc R
H30B H 0.9945 0.6435 0.4059 0.074 Uiso 1 1 calc R
H30C H 0.8904 0.5893 0.4153 0.074 Uiso 1 1 calc R
C31 C 0.7506(3) 0.62402(19) 0.35187(10) 0.0625(8) Uani 1 1 d .
H31A H 0.7248 0.6792 0.3617 0.094 Uiso 1 1 calc R
H31B H 0.7213 0.5735 0.3641 0.094 Uiso 1 1 calc R
H31C H 0.7250 0.6210 0.3250 0.094 Uiso 1 1 calc R
C32 C 0.8849(3) 0.52580(17) 0.29010(7) 0.0487(6) Uani 1 1 d .
H32 H 0.8054 0.5082 0.2856 0.058 Uiso 1 1 calc R
C33 C 0.9459(3) 0.4613(2) 0.26813(7) 0.0590(8) Uani 1 1 d .
H33A H 0.9182 0.4676 0.2415 0.088 Uiso 1 1 calc R
H33B H 0.9336 0.4005 0.2760 0.088 Uiso 1 1 calc R
H33C H 1.0250 0.4744 0.2729 0.088 Uiso 1 1 calc R
C34 C 0.8916(4) 0.6196(2) 0.27420(9) 0.0722(10) Uani 1 1 d .
H34A H 0.8653 0.6187 0.2473 0.108 Uiso 1 1 calc R
H34B H 0.9683 0.6401 0.2789 0.108 Uiso 1 1 calc R
H34C H 0.8456 0.6598 0.2862 0.108 Uiso 1 1 calc R
B B 0.49858(17) 0.88872(14) 0.37589(6) 0.0234(4) Uani 1 1 d .
C35 C 0.45427(16) 0.82257(12) 0.40584(5) 0.0241(3) Uani 1 1 d .
C36 C 0.35227(16) 0.83650(13) 0.41751(6) 0.0281(4) Uani 1 1 d .
H36 H 0.3113 0.8882 0.4094 0.034 Uiso 1 1 calc R
C37 C 0.30901(18) 0.77730(14) 0.44059(6) 0.0318(4) Uani 1 1 d .
C38 C 0.36612(19) 0.70144(14) 0.45329(6) 0.0341(4) Uani 1 1 d .
H38 H 0.3368 0.6610 0.4691 0.041 Uiso 1 1 calc R
C39 C 0.46754(19) 0.68622(14) 0.44220(6) 0.0327(4) Uani 1 1 d .
C40 C 0.51002(17) 0.74521(13) 0.41901(6) 0.0282(4) Uani 1 1 d .
H40 H 0.5794 0.7327 0.4118 0.034 Uiso 1 1 calc R
C41 C 0.1998(2) 0.79813(19) 0.45211(8) 0.0463(6) Uani 1 1 d .
C42 C 0.5298(2) 0.60407(16) 0.45560(8) 0.0479(6) Uani 1 1 d .
C43 C 0.43774(16) 0.85319(13) 0.33519(5) 0.0256(4) Uani 1 1 d .
C44 C 0.48003(17) 0.78449(13) 0.31586(5) 0.0280(4) Uani 1 1 d .
H44 H 0.5497 0.7599 0.3258 0.034 Uiso 1 1 calc R
C45 C 0.42354(18) 0.75113(14) 0.28269(6) 0.0315(4) Uani 1 1 d .
C46 C 0.32048(18) 0.78354(16) 0.26759(6) 0.0360(5) Uani 1 1 d .
H46 H 0.2818 0.7608 0.2449 0.043 Uiso 1 1 calc R
C47 C 0.27569(17) 0.85014(16) 0.28670(6) 0.0340(4) Uani 1 1 d .
C48 C 0.33290(16) 0.88450(14) 0.31951(5) 0.0295(4) Uani 1 1 d .
H48 H 0.3002 0.9306 0.3318 0.035 Uiso 1 1 calc R
C49 C 0.4724(2) 0.67807(18) 0.26274(7) 0.0458(6) Uani 1 1 d .
C50 C 0.1622(2) 0.8829(2) 0.27170(7) 0.0510(7) Uani 1 1 d .
C51 C 0.63352(16) 0.88996(12) 0.38104(5) 0.0249(3) Uani 1 1 d .
C52 C 0.69433(16) 0.90011(13) 0.41699(5) 0.0268(4) Uani 1 1 d .
H52 H 0.6566 0.8968 0.4378 0.032 Uiso 1 1 calc R
C53 C 0.80682(16) 0.91476(14) 0.42314(6) 0.0289(4) Uani 1 1 d .
C54 C 0.86568(17) 0.91764(16) 0.39355(6) 0.0349(5) Uani 1 1 d .
H54 H 0.9432 0.9268 0.3977 0.042 Uiso 1 1 calc R
C55 C 0.80832(18) 0.90681(16) 0.35800(6) 0.0343(5) Uani 1 1 d .
C56 C 0.69439(17) 0.89433(13) 0.35181(5) 0.0290(4) Uani 1 1 d .
H56 H 0.6571 0.8886 0.3270 0.035 Uiso 1 1 calc R
C57 C 0.86669(18) 0.93299(18) 0.46160(6) 0.0391(5) Uani 1 1 d .
C58 C 0.8690(2) 0.9071(2) 0.32553(8) 0.0524(7) Uani 1 1 d .
C59 C 0.47019(15) 0.99257(13) 0.38330(5) 0.0246(3) Uani 1 1 d .
C60 C 0.45983(17) 1.05554(14) 0.35474(6) 0.0289(4) Uani 1 1 d .
H60 H 0.4605 1.0364 0.3299 0.035 Uiso 1 1 calc R
C61 C 0.44852(17) 1.14538(14) 0.36172(6) 0.0316(4) Uani 1 1 d .
C62 C 0.45044(17) 1.17684(14) 0.39748(6) 0.0333(4) Uani 1 1 d .
H62 H 0.4438 1.2383 0.4022 0.040 Uiso 1 1 calc R
C63 C 0.46231(17) 1.11596(14) 0.42622(6) 0.0316(4) Uani 1 1 d .
C64 C 0.47044(16) 1.02603(13) 0.41929(5) 0.0279(4) Uani 1 1 d .
H64 H 0.4764 0.9858 0.4396 0.033 Uiso 1 1 calc R
C65 C 0.4359(2) 1.20837(17) 0.32963(8) 0.0452(6) Uani 1 1 d .
C66 C 0.4670(2) 1.14720(18) 0.46554(7) 0.0463(6) Uani 1 1 d .
F41A F 0.1609(3) 0.7354(2) 0.47057(14) 0.1201(16) Uani 0.882(4) 1 d P
F41B F 0.12185(17) 0.8140(2) 0.42248(7) 0.0857(9) Uani 0.882(4) 1 d P
F41C F 0.20024(19) 0.87218(19) 0.47080(9) 0.0839(10) Uani 0.882(4) 1 d P
F42A F 0.63338(16) 0.60409(13) 0.45017(8) 0.0917(8) Uani 1 1 d .
F42B F 0.5329(2) 0.59105(14) 0.49214(6) 0.0935(8) Uani 1 1 d .
F42C F 0.48425(17) 0.53151(11) 0.43972(6) 0.0722(5) Uani 1 1 d .
F49A F 0.4427(3) 0.6772(3) 0.22703(6) 0.0992(13) Uani 0.853(4) 1 d P
F49B F 0.4569(3) 0.59828(16) 0.27638(11) 0.1124(15) Uani 0.853(4) 1 d P
F49C F 0.58445(18) 0.67972(19) 0.26815(7) 0.0748(9) Uani 0.853(4) 1 d P
F50A F 0.1472(2) 0.8953(2) 0.23530(6) 0.0965(11) Uani 0.923(3) 1 d P
F50B F 0.13378(18) 0.95624(16) 0.28735(6) 0.0670(6) Uani 0.923(3) 1 d P
F50C F 0.08408(16) 0.82390(19) 0.27656(10) 0.1022(10) Uani 0.923(3) 1 d P
F57A F 0.80824(14) 0.91472(19) 0.48798(4) 0.0737(7) Uani 0.950(3) 1 d P
F57B F 0.8971(2) 1.01698(14) 0.46596(5) 0.0817(8) Uani 0.950(3) 1 d P
F57C F 0.95860(16) 0.88580(17) 0.46990(5) 0.0720(7) Uani 0.950(3) 1 d P
F58A F 0.9631(2) 0.9488(3) 0.33165(7) 0.0980(16) Uani 0.769(4) 1 d P
F58B F 0.8136(3) 0.96166(17) 0.29642(7) 0.0649(8) Uani 0.769(4) 1 d P
F58C F 0.8693(5) 0.8325(4) 0.30934(16) 0.0847(14) Uani 0.769(4) 1 d P
F65A F 0.4112(3) 1.28946(14) 0.33870(7) 0.1042(11) Uani 0.942(3) 1 d P
F65B F 0.3610(2) 1.18227(16) 0.30173(6) 0.0868(9) Uani 0.942(3) 1 d P
F65C F 0.52779(18) 1.21684(16) 0.31497(6) 0.0761(7) Uani 0.942(3) 1 d P
F66A F 0.4933(3) 1.23266(14) 0.46913(6) 0.0864(10) Uani 0.880(4) 1 d P
F66B F 0.5360(3) 1.10353(19) 0.48941(6) 0.0927(12) Uani 0.880(4) 1 d P
F66C F 0.3701(3) 1.1438(3) 0.47625(8) 0.1220(16) Uani 0.880(4) 1 d P
F41D F 0.1468(14) 0.8600(10) 0.4362(4) 0.0556(12) Uiso 0.118(4) 1 d PD
F41E F 0.2108(12) 0.8146(11) 0.4876(4) 0.0556(12) Uiso 0.118(4) 1 d PD
F41F F 0.1410(15) 0.7314(9) 0.4478(5) 0.0556(12) Uiso 0.118(4) 1 d PD
F49D F 0.5362(11) 0.6404(9) 0.2791(3) 0.0556(12) Uiso 0.147(4) 1 d PD
F49E F 0.4900(11) 0.7111(9) 0.2314(4) 0.0556(12) Uiso 0.147(4) 1 d PD
F49F F 0.3856(9) 0.6239(8) 0.2494(3) 0.0556(12) Uiso 0.147(4) 1 d PD
F50D F 0.117(2) 0.9173(17) 0.2938(6) 0.0556(12) Uiso 0.077(3) 1 d PD
F50E F 0.119(2) 0.8527(14) 0.2459(7) 0.0556(12) Uiso 0.077(3) 1 d PD
F50F F 0.1951(17) 0.9727(13) 0.2548(6) 0.0556(12) Uiso 0.077(3) 1 d PD
F57D F 0.964(2) 0.977(2) 0.4603(10) 0.0556(12) Uiso 0.050(3) 1 d PD
F57E F 0.897(3) 0.8681(16) 0.4782(10) 0.0556(12) Uiso 0.050(3) 1 d PD
F57F F 0.816(2) 0.985(2) 0.4781(10) 0.0556(12) Uiso 0.050(3) 1 d PD
F58D F 0.8559(14) 0.8300(10) 0.3051(5) 0.0556(12) Uiso 0.231(4) 1 d PD
F58E F 0.9831(6) 0.8688(6) 0.3405(2) 0.0556(12) Uiso 0.231(4) 1 d PD
F58F F 0.8835(8) 0.9632(5) 0.3112(2) 0.0556(12) Uiso 0.231(4) 1 d PD
F65F F 0.3352(19) 1.245(2) 0.3234(8) 0.0556(12) Uiso 0.058(3) 1 d PD
F65E F 0.498(2) 1.2726(19) 0.3320(8) 0.0556(12) Uiso 0.058(3) 1 d PD
F65D F 0.440(3) 1.1764(18) 0.2964(8) 0.0556(12) Uiso 0.058(3) 1 d PD
F66D F 0.4249(13) 1.0846(9) 0.4888(4) 0.0556(12) Uiso 0.120(4) 1 d PD
F66E F 0.4207(13) 1.2115(10) 0.4740(4) 0.0556(12) Uiso 0.120(4) 1 d PD
F66F F 0.5673(10) 1.1475(11) 0.4820(5) 0.0556(12) Uiso 0.120(4) 1 d PD

loop_
_atom_site_aniso_label
_atom_site_aniso_U_11
_atom_site_aniso_U_22
_atom_site_aniso_U_33
_atom_site_aniso_U_23
_atom_site_aniso_U_13
_atom_site_aniso_U_12
Ru 0.03001(8) 0.01980(7) 0.02644(8) -0.00223(6) -0.00105(5) 0.00103(6)
P1 0.0295(2) 0.0237(2) 0.0206(2) -0.00152(17) 0.00147(17) -0.00008(18)
P2 0.0444(3) 0.0205(2) 0.0299(3) 0.00069(19) -0.0022(2) 0.0003(2)
C1 0.0275(10) 0.0390(12) 0.0641(16) -0.0171(11) 0.0047(10) -0.0036(9)
C2 0.0279(10) 0.0343(11) 0.0421(12) -0.0004(9) 0.0021(8) -0.0051(8)
C3 0.0340(11) 0.0237(9) 0.0427(12) -0.0047(8) 0.0009(9) -0.0036(8)
C4 0.0475(13) 0.0302(11) 0.0381(12) -0.0019(9) -0.0092(10) -0.0110(9)
C5 0.0343(11) 0.0278(10) 0.0678(17) -0.0022(11) -0.0163(11) 0.0000(9)
C6 0.0410(15) 0.072(2) 0.104(3) -0.041(2) 0.0232(16) -0.0041(14)
C7 0.0456(14) 0.0620(17) 0.0537(16) 0.0123(13) 0.0057(12) -0.0201(13)
C8 0.0466(13) 0.0256(10) 0.0642(17) -0.0110(10) 0.0066(12) -0.0022(9)
C9 0.096(2) 0.0548(17) 0.0375(14) -0.0030(12) -0.0147(15) -0.0262(17)
C10 0.0487(16) 0.0413(15) 0.124(3) 0.0081(17) -0.0377(19) 0.0022(13)
C11 0.0301(10) 0.0265(9) 0.0267(9) -0.0010(7) -0.0012(7) 0.0026(7)
C12 0.0352(11) 0.0315(10) 0.0307(10) -0.0011(8) 0.0033(8) 0.0038(8)
C13 0.0362(11) 0.0385(12) 0.0402(12) -0.0077(9) 0.0043(9) 0.0080(9)
C14 0.0417(12) 0.0303(11) 0.0521(14) -0.0069(10) -0.0035(10) 0.0097(9)
C15 0.0481(13) 0.0282(11) 0.0462(13) 0.0050(9) -0.0050(10) 0.0040(9)
C16 0.0404(11) 0.0301(10) 0.0297(10) 0.0023(8) -0.0017(8) -0.0004(9)
C17 0.0451(12) 0.0352(11) 0.0240(9) -0.0032(8) 0.0061(8) -0.0053(9)
C18 0.0596(16) 0.0439(13) 0.0348(12) -0.0125(10) 0.0178(11) -0.0026(11)
C19 0.0646(17) 0.0506(14) 0.0239(10) 0.0009(10) -0.0014(10) -0.0067(12)
C20 0.0311(10) 0.0331(10) 0.0321(10) -0.0011(8) 0.0027(8) -0.0041(8)
C21 0.0447(13) 0.0337(11) 0.0469(13) -0.0055(10) 0.0010(10) -0.0078(10)
C22 0.0336(12) 0.0467(14) 0.0572(16) -0.0044(12) -0.0026(11) 0.0012(10)
C23 0.0511(13) 0.0324(11) 0.0284(10) 0.0037(8) 0.0061(9) -0.0064(9)
C24 0.0581(15) 0.0405(12) 0.0345(12) 0.0025(10) 0.0148(11) -0.0054(11)
C25 0.0604(18) 0.0643(18) 0.0521(16) 0.0065(14) 0.0278(14) -0.0034(14)
C26 0.0625(19) 0.076(2) 0.0597(18) 0.0032(16) 0.0238(15) -0.0224(17)
C27 0.072(2) 0.0541(17) 0.0544(17) -0.0005(13) 0.0154(15) -0.0292(15)
C28 0.0642(17) 0.0364(13) 0.0454(14) -0.0004(10) 0.0118(12) -0.0133(11)
C29 0.0514(14) 0.0221(10) 0.0512(14) -0.0012(9) -0.0022(11) 0.0040(9)
C30 0.0637(17) 0.0304(11) 0.0526(15) -0.0107(10) 0.0060(13) 0.0051(11)
C31 0.0581(17) 0.0387(14) 0.083(2) -0.0104(14) -0.0114(15) 0.0162(13)
C32 0.0727(18) 0.0353(12) 0.0319(12) 0.0063(9) -0.0105(11) -0.0028(12)
C33 0.093(2) 0.0518(16) 0.0285(12) -0.0013(11) -0.0005(13) -0.0048(15)
C34 0.122(3) 0.0424(15) 0.0450(16) 0.0163(13) -0.0095(17) -0.0058(17)
B 0.0245(9) 0.0256(9) 0.0195(9) 0.0002(7) 0.0020(7) -0.0011(8)
C35 0.0268(9) 0.0249(8) 0.0198(8) -0.0019(6) 0.0012(7) -0.0027(7)
C36 0.0271(9) 0.0286(9) 0.0283(9) 0.0005(7) 0.0032(7) -0.0009(7)
C37 0.0326(10) 0.0334(10) 0.0303(10) -0.0019(8) 0.0080(8) -0.0064(8)
C38 0.0430(12) 0.0293(10) 0.0306(10) 0.0017(8) 0.0074(9) -0.0095(9)
C39 0.0408(11) 0.0248(9) 0.0314(10) 0.0004(8) 0.0026(8) -0.0033(8)
C40 0.0299(9) 0.0264(9) 0.0278(9) -0.0013(7) 0.0034(7) -0.0001(7)
C41 0.0400(13) 0.0492(14) 0.0539(15) 0.0011(12) 0.0202(11) -0.0074(11)
C42 0.0576(16) 0.0279(11) 0.0570(16) 0.0094(10) 0.0050(12) 0.0013(10)
C43 0.0272(9) 0.0277(9) 0.0214(8) 0.0016(7) 0.0022(7) -0.0028(7)
C44 0.0291(9) 0.0297(9) 0.0244(9) -0.0021(7) 0.0014(7) -0.0018(7)
C45 0.0380(11) 0.0325(10) 0.0234(9) -0.0058(8) 0.0033(8) -0.0041(8)
C46 0.0354(11) 0.0465(12) 0.0242(9) -0.0054(9) -0.0010(8) -0.0053(9)
C47 0.0285(10) 0.0456(12) 0.0262(10) -0.0006(9) -0.0007(8) -0.0008(9)
C48 0.0287(9) 0.0352(10) 0.0242(9) -0.0015(8) 0.0029(7) 0.0009(8)
C49 0.0542(15) 0.0455(14) 0.0373(12) -0.0136(10) 0.0060(11) 0.0003(11)
C50 0.0371(12) 0.0731(19) 0.0387(13) -0.0101(13) -0.0068(10) 0.0076(13)
C51 0.0262(9) 0.0243(8) 0.0236(8) -0.0008(7) 0.0025(7) -0.0016(7)
C52 0.0263(9) 0.0308(10) 0.0230(8) 0.0001(7) 0.0034(7) -0.0004(7)
C53 0.0255(9) 0.0343(10) 0.0256(9) -0.0020(8) 0.0004(7) -0.0013(8)
C54 0.0246(9) 0.0426(12) 0.0378(11) -0.0094(9) 0.0062(8) -0.0055(8)
C55 0.0345(11) 0.0403(11) 0.0305(10) -0.0097(8) 0.0128(8) -0.0096(9)
C56 0.0331(10) 0.0308(10) 0.0234(9) -0.0054(7) 0.0049(7) -0.0074(8)
C57 0.0292(10) 0.0563(15) 0.0301(11) 0.0003(10) -0.0007(8) -0.0041(10)
C58 0.0497(15) 0.0699(18) 0.0429(14) -0.0230(13) 0.0240(12) -0.0267(13)
C59 0.0223(8) 0.0269(9) 0.0237(8) -0.0007(7) 0.0009(7) -0.0010(7)
C60 0.0297(10) 0.0299(10) 0.0270(9) 0.0018(7) 0.0040(7) -0.0002(8)
C61 0.0298(10) 0.0276(9) 0.0358(11) 0.0054(8) 0.0004(8) -0.0019(8)
C62 0.0285(10) 0.0258(9) 0.0440(12) -0.0035(8) 0.0012(8) -0.0005(8)
C63 0.0297(10) 0.0322(10) 0.0316(10) -0.0068(8) 0.0006(8) 0.0020(8)
C64 0.0284(9) 0.0293(9) 0.0247(9) -0.0016(7) 0.0005(7) -0.0004(7)
C65 0.0521(14) 0.0340(12) 0.0476(14) 0.0104(10) 0.0018(11) -0.0012(10)
C66 0.0574(15) 0.0406(13) 0.0394(13) -0.0146(10) 0.0030(11) 0.0043(11)
F41A 0.092(2) 0.101(2) 0.194(4) 0.079(2) 0.105(3) 0.0243(17)
F41B 0.0321(10) 0.149(3) 0.0753(16) -0.0157(17) 0.0055(10) 0.0104(13)
F41C 0.0559(13) 0.086(2) 0.118(2) -0.0493(18) 0.0403(14) -0.0044(12)
F42A 0.0524(11) 0.0558(11) 0.164(2) 0.0475(13) 0.0086(13) 0.0154(9)
F42B 0.162(2) 0.0584(12) 0.0541(11) 0.0217(9) -0.0029(13) 0.0320(14)
F42C 0.0808(13) 0.0304(8) 0.1015(15) -0.0094(9) 0.0024(11) 0.0036(8)
F49A 0.098(2) 0.149(3) 0.0407(12) -0.0513(15) -0.0191(13) 0.059(2)
F49B 0.178(4) 0.0368(12) 0.147(3) -0.0093(15) 0.103(3) 0.0093(16)
F49C 0.0453(12) 0.099(2) 0.0802(16) -0.0453(14) 0.0112(11) 0.0113(12)
F50A 0.0638(14) 0.185(3) 0.0349(10) 0.0155(14) -0.0097(9) 0.0490(18)
F50B 0.0501(11) 0.0672(14) 0.0752(14) -0.0081(11) -0.0157(10) 0.0233(11)
F50C 0.0318(10) 0.0975(19) 0.175(3) 0.0023(19) 0.0092(13) -0.0087(11)
F57A 0.0428(9) 0.151(2) 0.0253(8) 0.0039(10) 0.0000(6) -0.0179(11)
F57B 0.125(2) 0.0618(13) 0.0456(10) -0.0102(9) -0.0248(12) -0.0283(13)
F57C 0.0415(10) 0.1154(18) 0.0516(11) -0.0050(11) -0.0149(8) 0.0254(11)
F58A 0.0642(17) 0.180(4) 0.0598(16) -0.050(2) 0.0403(14) -0.075(2)
F58B 0.092(2) 0.0697(15) 0.0407(12) 0.0076(11) 0.0334(13) -0.0032(14)
F58C 0.139(4) 0.0625(16) 0.069(3) -0.0211(15) 0.068(3) 0.0056(19)
F65A 0.201(3) 0.0395(11) 0.0773(16) 0.0243(11) 0.0394(19) 0.0428(16)
F65B 0.0875(17) 0.0838(16) 0.0719(14) 0.0476(12) -0.0405(12) -0.0304(13)
F65C 0.0720(13) 0.0863(16) 0.0731(14) 0.0400(12) 0.0215(11) -0.0093(12)
F66A 0.157(3) 0.0464(12) 0.0510(12) -0.0252(10) 0.0024(15) -0.0153(14)
F66B 0.163(3) 0.0684(16) 0.0335(11) -0.0132(10) -0.0259(13) 0.0466(18)
F66C 0.087(2) 0.218(4) 0.0717(18) -0.068(2) 0.0467(16) -0.034(3)

loop_
_atom_type_symbol
_atom_type_description
_atom_type_scat_dispersion_real
_atom_type_scat_dispersion_imag
_atom_type_scat_source
C C 0.0033 0.0016 'International Tables Vol C Tables 4.2.6.8 and 6.1.1.4'
H H 0.0000 0.0000 'International Tables Vol C Tables 4.2.6.8 and 6.1.1.4'
B B 0.0013 0.0007 'International Tables Vol C Tables 4.2.6.8 and 6.1.1.4'
F F 0.0171 0.0103 'International Tables Vol C Tables 4.2.6.8 and 6.1.1.4'
P P 0.1023 0.0942 'International Tables Vol C Tables 4.2.6.8 and 6.1.1.4'
Ru Ru -1.2594 0.8363 'International Tables Vol C Tables 4.2.6.8 and 6.1.1.4'

loop_
_geom_angle_atom_site_label_1
_geom_angle_atom_site_label_2
_geom_angle_atom_site_label_3
_geom_angle
H1RU Ru H2RU 124.5(17)
H1RU Ru C3 141.6(13)
H2RU Ru C3 89.9(12)
H1RU Ru C4 141.0(13)
H2RU Ru C4 90.4(12)
C3 Ru C4 36.82(8)
H1RU Ru C2 105.2(13)
H2RU Ru C2 121.9(12)
C3 Ru C2 36.38(9)
C4 Ru C2 60.64(9)
H1RU Ru C1 86.6(13)
H2RU Ru C1 148.8(12)
C3 Ru C1 60.56(8)
C4 Ru C1 60.32(10)
C2 Ru C1 36.04(9)
H1RU Ru C5 104.9(13)
H2RU Ru C5 122.6(12)
C3 Ru C5 60.42(8)
C4 Ru C5 36.01(10)
C2 Ru C5 59.83(9)
C1 Ru C5 35.75(10)
H1RU Ru P1 74.2(13)
H2RU Ru P1 76.1(12)
C3 Ru P1 102.02(6)
C4 Ru P1 137.48(6)
C2 Ru P1 92.48(6)
C1 Ru P1 117.15(8)
C5 Ru P1 151.51(7)
H1RU Ru P2 73.0(13)
H2RU Ru P2 73.1(12)
C3 Ru P2 140.33(6)
C4 Ru P2 106.17(6)
C2 Ru P2 157.67(6)
C1 Ru P2 122.62(7)
C5 Ru P2 98.62(7)
P1 Ru P2 107.96(2)
H1RU Ru H1RU 0.0(18)
H2RU Ru H1RU 124.5(17)
C3 Ru H1RU 141.6(13)
C4 Ru H1RU 141.0(13)
C2 Ru H1RU 105.2(13)
C1 Ru H1RU 86.6(13)
C5 Ru H1RU 104.9(13)
P1 Ru H1RU 74.2(13)
P2 Ru H1RU 73.0(13)
H1RU Ru H2RU 124.5(17)
H2RU Ru H2RU 0(3)
C3 Ru H2RU 89.9(12)
C4 Ru H2RU 90.4(12)
C2 Ru H2RU 121.9(12)
C1 Ru H2RU 148.8(12)
C5 Ru H2RU 122.6(12)
P1 Ru H2RU 76.1(12)
P2 Ru H2RU 73.1(12)
H1RU Ru H2RU 124.5(17)
C11 P1 C20 100.68(10)
C11 P1 C17 104.24(10)
C20 P1 C17 107.17(10)
C11 P1 Ru 110.63(6)
C20 P1 Ru 117.41(7)
C17 P1 Ru 115.01(8)
C23 P2 C29 102.39(11)
C23 P2 C32 99.55(13)
C29 P2 C32 102.91(12)
C23 P2 Ru 120.18(8)
C29 P2 Ru 116.54(9)
C32 P2 Ru 112.64(9)
C5 C1 C2 107.9(2)
C5 C1 C6 125.2(3)
C2 C1 C6 126.0(3)
C5 C1 Ru 72.32(14)
C2 C1 Ru 71.41(13)
C6 C1 Ru 130.46(18)
C3 C2 C1 108.0(2)
C3 C2 C7 124.7(2)
C1 C2 C7 125.6(2)
C3 C2 Ru 70.32(12)
C1 C2 Ru 72.55(14)
C7 C2 Ru 134.44(16)
C2 C3 C4 107.8(2)
C2 C3 C8 125.4(2)
C4 C3 C8 125.2(2)
C2 C3 Ru 73.30(12)
C4 C3 Ru 72.00(12)
C8 C3 Ru 131.53(16)
C5 C4 C3 107.9(2)
C5 C4 C9 125.1(3)
C3 C4 C9 125.1(2)
C5 C4 Ru 73.84(13)
C3 C4 Ru 71.18(12)
C9 C4 Ru 133.2(2)
C4 C5 C1 108.4(2)
C4 C5 C10 123.5(3)
C1 C5 C10 125.7(3)
C4 C5 Ru 70.15(13)
C1 C5 Ru 71.94(13)
C10 C5 Ru 137.59(19)
C1 C6 H6A 109.5
C1 C6 H6B 109.5
H6A C6 H6B 109.5
C1 C6 H6C 109.5
H6A C6 H6C 109.5
H6B C6 H6C 109.5
C2 C7 H7A 109.5
C2 C7 H7B 109.5
H7A C7 H7B 109.5
C2 C7 H7C 109.5
H7A C7 H7C 109.5
H7B C7 H7C 109.5
C3 C8 H8A 109.5
C3 C8 H8B 109.5
H8A C8 H8B 109.5
C3 C8 H8C 109.5
H8A C8 H8C 109.5
H8B C8 H8C 109.5
C4 C9 H9A 109.5
C4 C9 H9B 109.5
H9A C9 H9B 109.5
C4 C9 H9C 109.5
H9A C9 H9C 109.5
H9B C9 H9C 109.5
C5 C10 H10A 109.5
C5 C10 H10B 109.5
H10A C10 H10B 109.5
C5 C10 H10C 109.5
H10A C10 H10C 109.5
H10B C10 H10C 109.5
C12 C11 C16 118.20(19)
C12 C11 P1 118.17(16)
C16 C11 P1 123.62(16)
C13 C12 C11 121.4(2)
C13 C12 H12 119.3
C11 C12 H12 119.3
C12 C13 C14 119.6(2)
C12 C13 H13 120.2
C14 C13 H13 120.2
C15 C14 C13 119.9(2)
C15 C14 H14 120.0
C13 C14 H14 120.0
C14 C15 C16 120.4(2)
C14 C15 H15 119.8
C16 C15 H15 119.8
C15 C16 C11 120.4(2)
C15 C16 H16 119.8
C11 C16 H16 119.8
C18 C17 C19 109.8(2)
C18 C17 P1 112.88(16)
C19 C17 P1 115.71(17)
C18 C17 H17 105.9
C19 C17 H17 105.9
P1 C17 H17 105.9
C17 C18 H18A 109.5
C17 C18 H18B 109.5
H18A C18 H18B 109.5
C17 C18 H18C 109.5
H18A C18 H18C 109.5
H18B C18 H18C 109.5
C17 C19 H19A 109.5
C17 C19 H19B 109.5
H19A C19 H19B 109.5
C17 C19 H19C 109.5
H19A C19 H19C 109.5
H19B C19 H19C 109.5
C21 C20 C22 110.56(19)
C21 C20 P1 113.31(16)
C22 C20 P1 117.22(17)
C21 C20 H20 104.8
C22 C20 H20 104.8
P1 C20 H20 104.8
C20 C21 H21A 109.5
C20 C21 H21B 109.5
H21A C21 H21B 109.5
C20 C21 H21C 109.5
H21A C21 H21C 109.5
H21B C21 H21C 109.5
C20 C22 H22A 109.5
C20 C22 H22B 109.5
H22A C22 H22B 109.5
C20 C22 H22C 109.5
H22A C22 H22C 109.5
H22B C22 H22C 109.5
C24 C23 C28 117.1(2)
C24 C23 P2 119.82(18)
C28 C23 P2 123.0(2)
C25 C24 C23 121.5(3)
C25 C24 H24 119.2
C23 C24 H24 119.2
C26 C25 C24 120.1(3)
C26 C25 H25 120.0
C24 C25 H25 120.0
C27 C26 C25 119.6(3)
C27 C26 H26 120.2
C25 C26 H26 120.2
C26 C27 C28 120.6(3)
C26 C27 H27 119.7
C28 C27 H27 119.7
C27 C28 C23 121.0(3)
C27 C28 H28 119.5
C23 C28 H28 119.5
C31 C29 C30 108.0(3)
C31 C29 P2 112.28(17)
C30 C29 P2 114.71(17)
C31 C29 H29 107.2
C30 C29 H29 107.2
P2 C29 H29 107.2
C29 C30 H30A 109.5
C29 C30 H30B 109.5
H30A C30 H30B 109.5
C29 C30 H30C 109.5
H30A C30 H30C 109.5
H30B C30 H30C 109.5
C29 C31 H31A 109.5
C29 C31 H31B 109.5
H31A C31 H31B 109.5
C29 C31 H31C 109.5
H31A C31 H31C 109.5
H31B C31 H31C 109.5
C33 C32 C34 109.3(3)
C33 C32 P2 112.30(19)
C34 C32 P2 113.92(19)
C33 C32 H32 107.0
C34 C32 H32 107.0
P2 C32 H32 107.0
C32 C33 H33A 109.5
C32 C33 H33B 109.5
H33A C33 H33B 109.5
C32 C33 H33C 109.5
H33A C33 H33C 109.5
H33B C33 H33C 109.5
C32 C34 H34A 109.5
C32 C34 H34B 109.5
H34A C34 H34B 109.5
C32 C34 H34C 109.5
H34A C34 H34C 109.5
H34B C34 H34C 109.5
C35 B C51 111.64(15)
C35 B C59 111.92(15)
C51 B C59 102.02(15)
C35 B C43 104.49(15)
C51 B C43 114.49(15)
C59 B C43 112.55(15)
C40 C35 C36 115.70(18)
C40 C35 B 122.83(17)
C36 C35 B 121.26(17)
C37 C36 C35 122.22(19)
C37 C36 H36 118.9
C35 C36 H36 118.9
C38 C37 C36 120.8(2)
C38 C37 C41 120.6(2)
C36 C37 C41 118.6(2)
C37 C38 C39 118.07(19)
C37 C38 H38 121.0
C39 C38 H38 121.0
C40 C39 C38 120.9(2)
C40 C39 C42 120.6(2)
C38 C39 C42 118.6(2)
C39 C40 C35 122.31(19)
C39 C40 H40 118.8
C35 C40 H40 118.8
F41A C41 F41C 109.1(3)
F41A C41 F41B 105.8(3)
F41C C41 F41B 102.0(3)
F41A C41 C37 114.3(2)
F41C C41 C37 113.2(2)
F41B C41 C37 111.5(2)
F42A C42 F42C 106.7(2)
F42A C42 F42B 105.9(3)
F42C C42 F42B 104.8(2)
F42A C42 C39 114.0(2)
F42C C42 C39 112.7(2)
F42B C42 C39 112.2(2)
C44 C43 C48 115.78(18)
C44 C43 B 123.00(17)
C48 C43 B 120.90(17)
C45 C44 C43 122.16(19)
C45 C44 H44 118.9
C43 C44 H44 118.9
C46 C45 C44 121.0(2)
C46 C45 C49 118.6(2)
C44 C45 C49 120.4(2)
C47 C46 C45 117.87(19)
C47 C46 H46 121.1
C45 C46 H46 121.1
C46 C47 C48 121.1(2)
C46 C47 C50 118.5(2)
C48 C47 C50 120.3(2)
C47 C48 C43 122.0(2)
C47 C48 H48 119.0
C43 C48 H48 119.0
F49A C49 F49B 109.4(3)
F49A C49 F49C 105.3(3)
F49B C49 F49C 99.5(3)
F49A C49 C45 115.1(2)
F49B C49 C45 113.3(2)
F49C C49 C45 113.0(2)
F50B C50 F50A 108.1(3)
F50B C50 F50C 104.9(3)
F50A C50 F50C 103.8(3)
F50B C50 C47 114.5(2)
F50A C50 C47 112.6(2)
F50C C50 C47 112.1(3)
C56 C51 C52 115.72(18)
C56 C51 B 124.61(17)
C52 C51 B 119.02(16)
C53 C52 C51 122.48(18)
C53 C52 H52 118.8
C51 C52 H52 118.8
C52 C53 C54 120.61(19)
C52 C53 C57 120.65(19)
C54 C53 C57 118.64(19)
C55 C54 C53 118.13(19)
C55 C54 H54 120.9
C53 C54 H54 120.9
C54 C55 C56 121.13(19)
C54 C55 C58 119.8(2)
C56 C55 C58 119.1(2)
C55 C56 C51 121.89(18)
C55 C56 H56 119.1
C51 C56 H56 119.1
F57A C57 F57B 106.8(2)
F57A C57 F57C 105.3(2)
F57B C57 F57C 105.9(2)
F57A C57 C53 113.53(19)
F57B C57 C53 112.0(2)
F57C C57 C53 112.7(2)
F58C C58 F58A 116.0(4)
F58C C58 F58B 101.8(4)
F58A C58 F58B 98.8(3)
F58C C58 C55 113.7(4)
F58A C58 C55 114.0(2)
F58B C58 C55 110.6(2)
C60 C59 C64 115.78(18)
C60 C59 B 121.66(17)
C64 C59 B 121.96(17)
C61 C60 C59 121.80(19)
C61 C60 H60 119.1
C59 C60 H60 119.1
C62 C61 C60 121.32(19)
C62 C61 C65 120.1(2)
C60 C61 C65 118.6(2)
C61 C62 C63 117.89(19)
C61 C62 H62 121.1
C63 C62 H62 121.1
C62 C63 C64 120.99(19)
C62 C63 C66 119.8(2)
C64 C63 C66 119.2(2)
C63 C64 C59 122.18(19)
C63 C64 H64 118.9
C59 C64 H64 118.9
F65A C65 F65B 108.2(3)
F65A C65 F65C 104.8(3)
F65B C65 F65C 104.6(3)
F65A C65 C61 113.3(2)
F65B C65 C61 112.6(2)
F65C C65 C61 112.7(2)
F66B C66 F66C 108.0(3)
F66B C66 F66A 107.8(3)
F66C C66 F66A 103.1(3)
F66B C66 C63 113.7(2)
F66C C66 C63 111.9(2)
F66A C66 C63 111.8(2)

loop_
_geom_bond_atom_site_label_1
_geom_bond_atom_site_label_2
_geom_bond_distance
Ru H1RU 1.50(3)
Ru H2RU 1.53(3)
Ru C3 2.255(2)
Ru C4 2.266(2)
Ru C2 2.294(2)
Ru C1 2.309(2)
Ru C5 2.314(2)
Ru P1 2.3454(7)
Ru P2 2.3514(7)
Ru H1RU 1.50(3)
Ru H2RU 1.53(3)
P1 C11 1.835(2)
P1 C20 1.862(2)
P1 C17 1.863(2)
P2 C23 1.846(3)
P2 C29 1.868(2)
P2 C32 1.869(2)
C1 C5 1.419(4)
C1 C2 1.424(3)
C1 C6 1.501(4)
C2 C3 1.421(3)
C2 C7 1.498(4)
C3 C4 1.428(3)
C3 C8 1.503(3)
C4 C5 1.416(4)
C4 C9 1.495(4)
C5 C10 1.512(4)
C6 H6A 0.9800
C6 H6B 0.9800
C6 H6C 0.9800
C7 H7A 0.9800
C7 H7B 0.9800
C7 H7C 0.9800
C8 H8A 0.9800
C8 H8B 0.9800
C8 H8C 0.9800
C9 H9A 0.9800
C9 H9B 0.9800
C9 H9C 0.9800
C10 H10A 0.9800
C10 H10B 0.9800
C10 H10C 0.9800
C11 C12 1.395(3)
C11 C16 1.396(3)
C12 C13 1.387(3)
C12 H12 0.9500
C13 C14 1.391(4)
C13 H13 0.9500
C14 C15 1.377(4)
C14 H14 0.9500
C15 C16 1.396(3)
C15 H15 0.9500
C16 H16 0.9500
C17 C18 1.534(3)
C17 C19 1.534(3)
C17 H17 1.0000
C18 H18A 0.9800
C18 H18B 0.9800
C18 H18C 0.9800
C19 H19A 0.9800
C19 H19B 0.9800
C19 H19C 0.9800
C20 C21 1.526(3)
C20 C22 1.531(3)
C20 H20 1.0000
C21 H21A 0.9800
C21 H21B 0.9800
C21 H21C 0.9800
C22 H22A 0.9800
C22 H22B 0.9800
C22 H22C 0.9800
C23 C24 1.397(4)
C23 C28 1.402(3)
C24 C25 1.392(4)
C24 H24 0.9500
C25 C26 1.384(5)
C25 H25 0.9500
C26 C27 1.370(5)
C26 H26 0.9500
C27 C28 1.396(4)
C27 H27 0.9500
C28 H28 0.9500
C29 C31 1.528(4)
C29 C30 1.528(4)
C29 H29 1.0000
C30 H30A 0.9800
C30 H30B 0.9800
C30 H30C 0.9800
C31 H31A 0.9800
C31 H31B 0.9800
C31 H31C 0.9800
C32 C33 1.530(4)
C32 C34 1.538(4)
C32 H32 1.0000
C33 H33A 0.9800
C33 H33B 0.9800
C33 H33C 0.9800
C34 H34A 0.9800
C34 H34B 0.9800
C34 H34C 0.9800
B C35 1.634(3)
B C51 1.638(3)
B C59 1.639(3)
B C43 1.640(3)
C35 C40 1.400(3)
C35 C36 1.401(3)
C36 C37 1.389(3)
C36 H36 0.9500
C37 C38 1.384(3)
C37 C41 1.501(3)
C38 C39 1.388(3)
C38 H38 0.9500
C39 C40 1.385(3)
C39 C42 1.498(3)
C40 H40 0.9500
C41 F41A 1.296(3)
C41 F41C 1.309(4)
C41 F41B 1.345(4)
C42 F42A 1.318(4)
C42 F42C 1.321(3)
C42 F42B 1.339(3)
C43 C44 1.399(3)
C43 C48 1.405(3)
C44 C45 1.388(3)
C44 H44 0.9500
C45 C46 1.387(3)
C45 C49 1.498(3)
C46 C47 1.386(3)
C46 H46 0.9500
C47 C48 1.387(3)
C47 C50 1.499(3)
C48 H48 0.9500
C49 F49A 1.293(3)
C49 F49B 1.329(4)
C49 F49C 1.359(4)
C50 F50B 1.317(4)
C50 F50A 1.322(3)
C50 F50C 1.342(4)
C51 C56 1.396(3)
C51 C52 1.408(3)
C52 C53 1.382(3)
C52 H52 0.9500
C53 C54 1.390(3)
C53 C57 1.500(3)
C54 C55 1.381(3)
C54 H54 0.9500
C55 C56 1.395(3)
C55 C58 1.494(3)
C56 H56 0.9500
C57 F57A 1.317(3)
C57 F57B 1.325(3)
C57 F57C 1.329(3)
C58 F58C 1.273(5)
C58 F58A 1.305(3)
C58 F58B 1.427(4)
C59 C60 1.400(3)
C59 C64 1.404(3)
C60 C61 1.392(3)
C60 H60 0.9500
C61 C62 1.382(3)
C61 C65 1.496(3)
C62 C63 1.383(3)
C62 H62 0.9500
C63 C64 1.388(3)
C63 C66 1.499(3)
C64 H64 0.9500
C65 F65A 1.316(3)
C65 F65B 1.317(3)
C65 F65C 1.329(3)
C66 F66B 1.294(3)
C66 F66C 1.312(4)
C66 F66A 1.332(3)
